data_4502318
loop_
_publ_author_name
'Li, Xinfa'
'Liu, Tianfu'
'Lin, Qipu'
'Cao, Rong'

_publ_section_title
;
 Rare Earth Metal Oxalatophosphonates: Syntheses, Structure Diversity, and
 Photoluminescence Properties
;
_journal_issue 2
_journal_name_full 'Crystal Growth &amp; Design'
_journal_page_first 608
_journal_paper_doi 10.1021/cg900995u
_journal_volume 10
_journal_year 2010
_chemical_formula_sum 'C11 H21 Gd2 N O17 P'
_chemical_formula_weight 784.76
_chemical_name_systematic
; 
 ? 
;
_space_group_IT_number 2
_symmetry_cell_setting triclinic
_symmetry_space_group_name_Hall '-P 1'
_symmetry_space_group_name_H-M 'P -1'
_atom_sites_solution_hydrogens geom
_atom_sites_solution_primary direct
_atom_sites_solution_secondary difmap
_audit_creation_method SHELXL-97
_cell_angle_alpha 73.497(9)
_cell_angle_beta 69.512(9)
_cell_angle_gamma 66.561(8)
_cell_formula_units_Z 2
_cell_length_a 9.625(2)
_cell_length_b 10.591(3)
_cell_length_c 12.367(3)
_cell_measurement_reflns_used 3355
_cell_measurement_temperature 293(2)
_cell_measurement_theta_max 27.4453
_cell_measurement_theta_min 2.1262
_cell_volume 1068.0(5)
_computing_cell_refinement 'CrystalClear (Rigaku/MSC Inc., 2005)'
_computing_data_collection 'CrystalClear (Rigaku/MSC Inc., 2005)'
_computing_data_reduction 'CrystalClear (Rigaku/MSC Inc., 2005)'
_computing_molecular_graphics 'Bruker SHELXTL'
_computing_publication_material 'Bruker SHELXTL'
_computing_structure_refinement 'SHELXL-97 (Sheldrick, 1997)'
_computing_structure_solution 'SHELXS-97 (Sheldrick, 1990)'
_diffrn_ambient_temperature 293(2)
_diffrn_measured_fraction_theta_full 0.859
_diffrn_measured_fraction_theta_max 0.859
_diffrn_measurement_device_type 'CCD area detector'
_diffrn_measurement_method '\w scans'
_diffrn_radiation_monochromator graphite
_diffrn_radiation_source 'fine-focus sealed tube'
_diffrn_radiation_type MoK\a
_diffrn_radiation_wavelength 0.71073
_diffrn_reflns_av_R_equivalents 0.0628
_diffrn_reflns_av_sigmaI/netI 0.0436
_diffrn_reflns_limit_h_max 12
_diffrn_reflns_limit_h_min -10
_diffrn_reflns_limit_k_max 13
_diffrn_reflns_limit_k_min -13
_diffrn_reflns_limit_l_max 16
_diffrn_reflns_limit_l_min -16
_diffrn_reflns_number 6628
_diffrn_reflns_theta_full 27.44
_diffrn_reflns_theta_max 27.44
_diffrn_reflns_theta_min 2.13
_diffrn_standards_interval_count none
_diffrn_standards_interval_time none
_exptl_absorpt_coefficient_mu 6.315
_exptl_absorpt_correction_T_max 0.4510
_exptl_absorpt_correction_T_min 0.2531
_exptl_absorpt_correction_type empirical
_exptl_absorpt_process_details 'CrystalClear (Rigaku/MSC Inc., 2005)'
_exptl_crystal_colour colorless
_exptl_crystal_density_diffrn 2.440
_exptl_crystal_density_method 'not measured'
_exptl_crystal_description Prism
_exptl_crystal_F_000 746
_exptl_crystal_size_max 0.30
_exptl_crystal_size_mid 0.20
_exptl_crystal_size_min 0.15
_refine_diff_density_max 3.241
_refine_diff_density_min -3.300
_refine_diff_density_rms 0.527
_refine_ls_extinction_coef 0.034(2)
_refine_ls_extinction_expression Fc^*^=kFc[1+0.001xFc^2^\l^3^/sin(2\q)]^-1/4^
_refine_ls_extinction_method SHELXL
_refine_ls_goodness_of_fit_ref 1.054
_refine_ls_hydrogen_treatment constr
_refine_ls_matrix_type full
_refine_ls_number_parameters 290
_refine_ls_number_reflns 4195
_refine_ls_number_restraints 0
_refine_ls_restrained_S_all 1.054
_refine_ls_R_factor_all 0.0756
_refine_ls_R_factor_gt 0.0722
_refine_ls_shift/su_max 0.001
_refine_ls_shift/su_mean 0.000
_refine_ls_structure_factor_coef Fsqd
_refine_ls_weighting_details 'calc w=1/[\s^2^(Fo^2^)+(0.1400P)^2^+5.5000P] where P=(Fo^2^+2Fc^2^)/3'
_refine_ls_weighting_scheme calc
_refine_ls_wR_factor_gt 0.1766
_refine_ls_wR_factor_ref 0.1826
_reflns_number_gt 3834
_reflns_number_total 4195
_reflns_threshold_expression >2sigma(I)
_cod_data_source_file cg900995u_si_002.cif
_cod_data_source_block 5-Gd
_cod_depositor_comments
;
The following automatic conversions were performed:

'_symmetry_cell_setting' value 'Triclinic' changed to 'triclinic'
according to /home/saulius/struct/CIF-dictionaries/cif_core.dic
dictionary named 'cif_core.dic' version 2.4.2 from 2011-04-26.

Automatic conversion script
Id: cif_fix_values 1715 2011-07-08 13:25:40Z adriana 
;
_cod_original_sg_symbol_H-M P-1
_cod_database_code 4502318

loop_
_symmetry_equiv_pos_as_xyz
'x, y, z'
'-x, -y, -z'

loop_
_atom_site_label
_atom_site_type_symbol
_atom_site_fract_x
_atom_site_fract_y
_atom_site_fract_z
_atom_site_U_iso_or_equiv
_atom_site_adp_type
_atom_site_occupancy
_atom_site_symmetry_multiplicity
_atom_site_calc_flag
_atom_site_refinement_flags
Gd1 Gd 0.90898(4) 0.67029(3) 0.29221(3) 0.0146(2) Uani 1 1 d .
Gd2 Gd 0.43928(4) 0.68315(3) 0.76160(3) 0.0146(2) Uani 1 1 d .
P1 P 0.8434(2) 0.67843(18) 0.60473(17) 0.0153(4) Uani 1 1 d .
N1 N 0.7651(8) 0.8937(7) 0.7271(7) 0.0173(14) Uani 1 1 d .
H1A H 0.6669 0.8879 0.7498 0.021 Uiso 1 1 calc R
C1 C 0.8434(10) 0.8517(8) 0.6093(7) 0.0215(16) Uani 1 1 d .
H1B H 0.9512 0.8504 0.5854 0.026 Uiso 1 1 calc R
H1C H 0.7904 0.9213 0.5533 0.026 Uiso 1 1 calc R
C2 C 0.8471(11) 0.7984(9) 0.8188(8) 0.0284(19) Uani 1 1 d .
H2A H 0.9517 0.8036 0.7992 0.034 Uiso 1 1 calc R
H2B H 0.8573 0.7026 0.8217 0.034 Uiso 1 1 calc R
C3 C 0.7510(14) 0.8430(11) 0.9376(10) 0.039(2) Uani 1 1 d .
H3A H 0.6485 0.8330 0.9585 0.046 Uiso 1 1 calc R
H3B H 0.8037 0.7830 0.9970 0.046 Uiso 1 1 calc R
C4 C 0.7309(14) 0.9943(11) 0.9338(9) 0.039(2) Uani 1 1 d .
H4A H 0.6653 1.0226 1.0085 0.047 Uiso 1 1 calc R
H4B H 0.8327 1.0030 0.9197 0.047 Uiso 1 1 calc R
C5 C 0.6560(13) 1.0872(10) 0.8378(10) 0.034(2) Uani 1 1 d .
H5A H 0.5500 1.0855 0.8571 0.040 Uiso 1 1 calc R
H5B H 0.6488 1.1824 0.8335 0.040 Uiso 1 1 calc R
C6 C 0.7460(11) 1.0442(9) 0.7197(8) 0.0281(18) Uani 1 1 d .
H6A H 0.8486 1.0550 0.6956 0.034 Uiso 1 1 calc R
H6B H 0.6898 1.1032 0.6620 0.034 Uiso 1 1 calc R
C7 C 0.8136(9) 1.0102(8) 0.2503(8) 0.0217(17) Uani 1 1 d .
C8 C 0.6683(9) 0.9862(8) 0.2451(7) 0.0181(15) Uani 1 1 d .
C9 C 0.3508(9) 0.4640(8) 0.6897(6) 0.0169(14) Uani 1 1 d .
C10 C 0.2241(9) 0.4958(8) 0.8079(7) 0.0193(15) Uani 1 1 d .
C11 C 0.5492(9) 0.4364(8) 0.9688(7) 0.0188(15) Uani 1 1 d .
O1 O 0.8327(8) 0.6948(7) 0.4818(6) 0.0291(14) Uani 1 1 d .
O2 O 0.6966(6) 0.6607(6) 0.6964(6) 0.0243(12) Uani 1 1 d .
O3 O 0.9940(7) 0.5698(6) 0.6317(6) 0.0217(12) Uani 1 1 d .
O4 O 0.9255(8) 0.9021(7) 0.2684(9) 0.0387(19) Uani 1 1 d .
O5 O 0.8038(8) 1.1348(7) 0.2391(8) 0.0341(17) Uani 1 1 d .
O6 O 0.6799(8) 0.8629(7) 0.2502(7) 0.0314(16) Uani 1 1 d .
O7 O 0.5492(7) 1.0932(6) 0.2364(6) 0.0249(13) Uani 1 1 d .
O8 O 0.4612(7) 0.5095(6) 0.6607(6) 0.0235(13) Uani 1 1 d .
O9 O 0.3291(7) 0.3960(6) 0.6332(6) 0.0228(12) Uani 1 1 d .
O10 O 0.2349(7) 0.5781(6) 0.8577(6) 0.0268(13) Uani 1 1 d .
O11 O 0.1230(7) 0.4381(7) 0.8423(6) 0.0271(13) Uani 1 1 d .
O12 O 0.5702(7) 0.4538(6) 0.8626(5) 0.0236(12) Uani 1 1 d .
O13 O 0.6039(7) 0.3216(6) 1.0338(5) 0.0215(12) Uani 1 1 d .
O14 O 1.0707(8) 0.7043(8) 0.0890(6) 0.0360(15) Uani 1 1 d .
O15 O 1.1583(7) 0.6540(6) 0.3011(6) 0.0263(13) Uani 1 1 d .
O16 O 0.4612(10) 0.7840(7) 0.5494(6) 0.0438(19) Uani 1 1 d .
O17 O 1.2499(9) 0.6713(7) 0.4815(7) 0.0382(16) Uani 1 1 d .
H17A H 1.2725 0.5916 0.5245 0.057 Uiso 1 1 d R
H17B H 1.2218 0.6646 0.4260 0.057 Uiso 1 1 d R

loop_
_atom_site_aniso_label
_atom_site_aniso_U_11
_atom_site_aniso_U_22
_atom_site_aniso_U_33
_atom_site_aniso_U_23
_atom_site_aniso_U_13
_atom_site_aniso_U_12
Gd1 0.0124(3) 0.0119(3) 0.0211(3) -0.00298(17) -0.00665(18) -0.00356(17)
Gd2 0.0128(3) 0.0113(3) 0.0208(3) -0.00238(17) -0.00619(18) -0.00398(17)
P1 0.0133(9) 0.0117(8) 0.0210(10) -0.0045(7) -0.0054(7) -0.0024(6)
N1 0.014(3) 0.017(3) 0.023(3) -0.005(3) -0.006(3) -0.005(2)
C1 0.031(4) 0.016(3) 0.015(4) -0.001(3) -0.003(3) -0.009(3)
C2 0.032(5) 0.025(4) 0.027(4) -0.009(3) -0.019(4) 0.003(3)
C3 0.044(6) 0.042(5) 0.031(5) -0.008(4) -0.012(4) -0.013(4)
C4 0.049(6) 0.044(6) 0.026(5) -0.011(4) -0.011(4) -0.013(5)
C5 0.042(6) 0.023(4) 0.043(6) -0.009(4) -0.010(4) -0.017(4)
C6 0.036(5) 0.018(4) 0.032(5) -0.006(3) -0.004(4) -0.015(3)
C7 0.014(4) 0.012(3) 0.037(5) -0.001(3) -0.009(3) -0.002(3)
C8 0.017(3) 0.010(3) 0.027(4) -0.003(3) -0.011(3) -0.001(3)
C9 0.021(4) 0.016(3) 0.013(3) 0.007(3) -0.007(3) -0.008(3)
C10 0.021(4) 0.014(3) 0.026(4) -0.004(3) -0.009(3) -0.006(3)
C11 0.016(3) 0.017(3) 0.022(4) -0.005(3) -0.003(3) -0.004(3)
O1 0.034(4) 0.031(3) 0.027(3) -0.010(3) -0.011(3) -0.010(3)
O2 0.012(3) 0.022(3) 0.036(3) -0.005(2) -0.003(2) -0.005(2)
O3 0.015(3) 0.016(2) 0.032(3) 0.001(2) -0.009(2) -0.004(2)
O4 0.019(3) 0.017(3) 0.082(6) -0.006(3) -0.025(4) 0.000(2)
O5 0.018(3) 0.016(3) 0.072(5) -0.012(3) -0.014(3) -0.005(2)
O6 0.026(3) 0.016(3) 0.062(5) -0.010(3) -0.024(3) -0.004(2)
O7 0.015(3) 0.018(3) 0.045(4) -0.009(3) -0.013(3) -0.002(2)
O8 0.022(3) 0.028(3) 0.023(3) -0.006(2) -0.003(2) -0.012(2)
O9 0.021(3) 0.023(3) 0.027(3) -0.009(2) -0.003(2) -0.009(2)
O10 0.021(3) 0.026(3) 0.035(4) -0.013(3) 0.001(3) -0.012(2)
O11 0.025(3) 0.035(3) 0.030(3) -0.011(3) -0.001(2) -0.020(3)
O12 0.028(3) 0.020(3) 0.017(3) -0.002(2) -0.008(2) -0.002(2)
O13 0.025(3) 0.013(2) 0.023(3) -0.004(2) -0.008(2) -0.001(2)
O14 0.029(3) 0.055(4) 0.032(4) -0.011(3) -0.003(3) -0.025(3)
O15 0.014(3) 0.025(3) 0.041(4) -0.016(3) -0.008(2) -0.001(2)
O16 0.065(5) 0.027(3) 0.025(3) 0.004(3) -0.012(3) -0.007(3)
O17 0.046(4) 0.034(4) 0.033(4) 0.004(3) -0.021(3) -0.009(3)

loop_
_atom_type_symbol
_atom_type_description
_atom_type_scat_dispersion_real
_atom_type_scat_dispersion_imag
_atom_type_scat_source
C C 0.0033 0.0016 'International Tables Vol C Tables 4.2.6.8 and 6.1.1.4'
H H 0.0000 0.0000 'International Tables Vol C Tables 4.2.6.8 and 6.1.1.4'
N N 0.0061 0.0033 'International Tables Vol C Tables 4.2.6.8 and 6.1.1.4'
O O 0.0106 0.0060 'International Tables Vol C Tables 4.2.6.8 and 6.1.1.4'
P P 0.1023 0.0942 'International Tables Vol C Tables 4.2.6.8 and 6.1.1.4'
Gd Gd -0.1653 3.9035 'International Tables Vol C Tables 4.2.6.8 and 6.1.1.4'

loop_
_geom_angle_atom_site_label_1
_geom_angle_atom_site_label_2
_geom_angle_atom_site_label_3
_geom_angle
_geom_angle_site_symmetry_1
_geom_angle_site_symmetry_3
O1 Gd1 O3 83.5(2) . 2_766
O1 Gd1 O15 83.8(2) . .
O3 Gd1 O15 79.8(2) 2_766 .
O1 Gd1 O11 143.0(2) . 2_666
O3 Gd1 O11 77.9(2) 2_766 2_666
O15 Gd1 O11 123.2(2) . 2_666
O1 Gd1 O6 92.6(3) . .
O3 Gd1 O6 145.2(2) 2_766 .
O15 Gd1 O6 134.3(2) . .
O11 Gd1 O6 85.1(2) 2_666 .
O1 Gd1 O4 80.1(3) . .
O3 Gd1 O4 145.9(2) 2_766 .
O15 Gd1 O4 68.8(2) . .
O11 Gd1 O4 130.6(3) 2_666 .
O6 Gd1 O4 65.7(2) . .
O1 Gd1 O9 78.4(2) . 2_666
O3 Gd1 O9 77.4(2) 2_766 2_666
O15 Gd1 O9 152.4(2) . 2_666
O11 Gd1 O9 66.5(2) 2_666 2_666
O6 Gd1 O9 68.0(2) . 2_666
O4 Gd1 O9 127.4(2) . 2_666
O1 Gd1 O14 152.0(2) . .
O3 Gd1 O14 106.6(2) 2_766 .
O15 Gd1 O14 72.9(2) . .
O11 Gd1 O14 64.8(2) 2_666 .
O6 Gd1 O14 92.8(3) . .
O4 Gd1 O14 77.2(3) . .
O9 Gd1 O14 128.8(2) 2_666 .
O2 Gd2 O5 137.2(2) . 2_676
O2 Gd2 O13 99.7(2) . 2_667
O5 Gd2 O13 91.0(3) 2_676 2_667
O2 Gd2 O8 95.3(2) . .
O5 Gd2 O8 108.5(2) 2_676 .
O13 Gd2 O8 130.9(2) 2_667 .
O2 Gd2 O7 74.5(2) . 2_676
O5 Gd2 O7 67.7(2) 2_676 2_676
O13 Gd2 O7 77.1(2) 2_667 2_676
O8 Gd2 O7 151.9(2) . 2_676
O2 Gd2 O10 149.7(2) . .
O5 Gd2 O10 73.2(2) 2_676 .
O13 Gd2 O10 76.4(2) 2_667 .
O8 Gd2 O10 67.7(2) . .
O7 Gd2 O10 131.7(2) 2_676 .
O2 Gd2 O12 75.5(2) . .
O5 Gd2 O12 145.1(2) 2_676 .
O13 Gd2 O12 66.94(19) 2_667 .
O8 Gd2 O12 72.2(2) . .
O7 Gd2 O12 127.6(2) 2_676 .
O10 Gd2 O12 75.4(2) . .
O2 Gd2 O16 79.7(3) . .
O5 Gd2 O16 75.7(3) 2_676 .
O13 Gd2 O16 158.1(2) 2_667 .
O8 Gd2 O16 70.6(2) . .
O7 Gd2 O16 81.7(3) 2_676 .
O10 Gd2 O16 115.0(3) . .
O12 Gd2 O16 132.6(2) . .
O2 P1 O1 111.8(4) . .
O2 P1 O3 112.8(3) . .
O1 P1 O3 115.0(4) . .
O2 P1 C1 105.6(4) . .
O1 P1 C1 103.1(4) . .
O3 P1 C1 107.5(4) . .
C1 N1 C2 113.0(6) . .
C1 N1 C6 110.4(7) . .
C2 N1 C6 111.7(7) . .
C1 N1 H1A 107.1 . .
C2 N1 H1A 107.1 . .
C6 N1 H1A 107.1 . .
N1 C1 P1 113.5(5) . .
N1 C1 H1B 108.9 . .
P1 C1 H1B 108.9 . .
N1 C1 H1C 108.9 . .
P1 C1 H1C 108.9 . .
H1B C1 H1C 107.7 . .
N1 C2 C3 109.0(7) . .
N1 C2 H2A 109.9 . .
C3 C2 H2A 109.9 . .
N1 C2 H2B 109.9 . .
C3 C2 H2B 109.9 . .
H2A C2 H2B 108.3 . .
C4 C3 C2 110.6(9) . .
C4 C3 H3A 109.5 . .
C2 C3 H3A 109.5 . .
C4 C3 H3B 109.5 . .
C2 C3 H3B 109.5 . .
H3A C3 H3B 108.1 . .
C5 C4 C3 109.7(8) . .
C5 C4 H4A 109.7 . .
C3 C4 H4A 109.7 . .
C5 C4 H4B 109.7 . .
C3 C4 H4B 109.7 . .
H4A C4 H4B 108.2 . .
C6 C5 C4 112.9(9) . .
C6 C5 H5A 109.0 . .
C4 C5 H5A 109.0 . .
C6 C5 H5B 109.0 . .
C4 C5 H5B 109.0 . .
H5A C5 H5B 107.8 . .
C5 C6 N1 109.4(8) . .
C5 C6 H6A 109.8 . .
N1 C6 H6A 109.8 . .
C5 C6 H6B 109.8 . .
N1 C6 H6B 109.8 . .
H6A C6 H6B 108.2 . .
O4 C7 O5 128.0(8) . .
O4 C7 C8 115.5(8) . .
O5 C7 C8 116.5(7) . .
O6 C8 O7 126.5(8) . .
O6 C8 C7 116.9(7) . .
O7 C8 C7 116.6(7) . .
O8 C9 O9 126.4(8) . .
O8 C9 C10 117.3(7) . .
O9 C9 C10 116.3(7) . .
O11 C10 O10 126.8(8) . .
O11 C10 C9 116.9(7) . .
O10 C10 C9 116.4(7) . .
O12 C11 O13 126.0(7) . .
O12 C11 C11 118.1(8) . 2_667
O13 C11 C11 115.9(9) . 2_667
P1 O1 Gd1 159.1(4) . .
P1 O2 Gd2 154.3(4) . .
P1 O3 Gd1 139.3(4) . 2_766
C7 O4 Gd1 120.9(6) . .
C7 O5 Gd2 120.3(5) . 2_676
C8 O6 Gd1 120.6(5) . .
C8 O7 Gd2 118.2(5) . 2_676
C9 O8 Gd2 118.6(5) . .
C9 O9 Gd1 119.2(5) . 2_666
C10 O10 Gd2 118.5(5) . .
C10 O11 Gd1 119.5(5) . 2_666
C11 O12 Gd2 119.0(5) . .
C11 O13 Gd2 119.8(5) . 2_667
H17A O17 H17B 108.4 . .

loop_
_geom_bond_atom_site_label_1
_geom_bond_atom_site_label_2
_geom_bond_distance
_geom_bond_site_symmetry_2
Gd1 O1 2.257(7) .
Gd1 O3 2.364(5) 2_766
Gd1 O15 2.376(6) .
Gd1 O11 2.430(6) 2_666
Gd1 O6 2.432(6) .
Gd1 O4 2.451(7) .
Gd1 O9 2.456(6) 2_666
Gd1 O14 2.462(7) .
Gd2 O2 2.254(6) .
Gd2 O5 2.368(6) 2_676
Gd2 O13 2.405(6) 2_667
Gd2 O8 2.408(6) .
Gd2 O7 2.422(6) 2_676
Gd2 O10 2.423(6) .
Gd2 O12 2.447(6) .
Gd2 O16 2.504(7) .
P1 O2 1.513(6) .
P1 O1 1.515(7) .
P1 O3 1.526(5) .
P1 C1 1.852(8) .
N1 C1 1.490(10) .
N1 C2 1.507(10) .
N1 C6 1.509(10) .
N1 H1A 0.9100 .
C1 H1B 0.9700 .
C1 H1C 0.9700 .
C2 C3 1.528(13) .
C2 H2A 0.9700 .
C2 H2B 0.9700 .
C3 C4 1.524(15) .
C3 H3A 0.9700 .
C3 H3B 0.9700 .
C4 C5 1.507(15) .
C4 H4A 0.9700 .
C4 H4B 0.9700 .
C5 C6 1.506(14) .
C5 H5A 0.9700 .
C5 H5B 0.9700 .
C6 H6A 0.9700 .
C6 H6B 0.9700 .
C7 O4 1.250(10) .
C7 O5 1.256(10) .
C7 C8 1.543(12) .
C8 O6 1.250(10) .
C8 O7 1.263(9) .
C9 O8 1.239(10) .
C9 O9 1.248(10) .
C9 C10 1.563(11) .
C10 O11 1.239(10) .
C10 O10 1.254(10) .
C11 O12 1.228(10) .
C11 O13 1.278(10) .
C11 C11 1.539(14) 2_667
O3 Gd1 2.364(5) 2_766
O5 Gd2 2.368(6) 2_676
O7 Gd2 2.422(6) 2_676
O9 Gd1 2.456(6) 2_666
O11 Gd1 2.430(6) 2_666
O13 Gd2 2.405(6) 2_667
O17 H17A 0.8499 .
O17 H17B 0.8500 .

loop_
_geom_torsion_atom_site_label_1
_geom_torsion_atom_site_label_2
_geom_torsion_atom_site_label_3
_geom_torsion_atom_site_label_4
_geom_torsion
_geom_torsion_site_symmetry_1
_geom_torsion_site_symmetry_4
C2 N1 C1 P1 63.3(8) . .
C6 N1 C1 P1 -170.7(6) . .
O2 P1 C1 N1 29.9(7) . .
O1 P1 C1 N1 147.3(6) . .
O3 P1 C1 N1 -90.8(6) . .
C1 N1 C2 C3 -175.5(8) . .
C6 N1 C2 C3 59.3(10) . .
N1 C2 C3 C4 -58.4(11) . .
C2 C3 C4 C5 56.5(12) . .
C3 C4 C5 C6 -55.8(12) . .
C4 C5 C6 N1 55.8(11) . .
C1 N1 C6 C5 175.8(8) . .
C2 N1 C6 C5 -57.5(10) . .
O4 C7 C8 O6 -5.4(13) . .
O5 C7 C8 O6 176.4(9) . .
O4 C7 C8 O7 174.5(8) . .
O5 C7 C8 O7 -3.7(13) . .
O8 C9 C10 O11 -172.8(8) . .
O9 C9 C10 O11 7.9(10) . .
O8 C9 C10 O10 7.7(9) . .
O9 C9 C10 O10 -171.5(8) . .
O2 P1 O1 Gd1 -141.0(12) . .
O3 P1 O1 Gd1 -10.6(14) . .
C1 P1 O1 Gd1 106.1(12) . .
O3 Gd1 O1 P1 50.4(12) 2_766 .
O15 Gd1 O1 P1 -30.0(12) . .
O11 Gd1 O1 P1 110.4(12) 2_666 .
O6 Gd1 O1 P1 -164.2(12) . .
O4 Gd1 O1 P1 -99.5(12) . .
O9 Gd1 O1 P1 128.9(13) 2_666 .
O14 Gd1 O1 P1 -63.2(14) . .
O1 P1 O2 Gd2 -23.4(10) . .
O3 P1 O2 Gd2 -154.9(8) . .
C1 P1 O2 Gd2 88.0(9) . .
O5 Gd2 O2 P1 -52.4(10) 2_676 .
O13 Gd2 O2 P1 -154.6(8) 2_667 .
O8 Gd2 O2 P1 72.3(9) . .
O7 Gd2 O2 P1 -81.0(9) 2_676 .
O10 Gd2 O2 P1 125.8(8) . .
O12 Gd2 O2 P1 142.4(9) . .
O16 Gd2 O2 P1 3.1(8) . .
O2 P1 O3 Gd1 38.9(7) . 2_766
O1 P1 O3 Gd1 -91.0(6) . 2_766
C1 P1 O3 Gd1 154.9(5) . 2_766
O5 C7 O4 Gd1 178.2(8) . .
C8 C7 O4 Gd1 0.3(12) . .
O1 Gd1 O4 C7 -95.1(9) . .
O3 Gd1 O4 C7 -157.7(7) 2_766 .
O15 Gd1 O4 C7 177.8(9) . .
O11 Gd1 O4 C7 61.7(9) 2_666 .
O6 Gd1 O4 C7 2.4(8) . .
O9 Gd1 O4 C7 -28.0(10) 2_666 .
O14 Gd1 O4 C7 101.4(9) . .
O4 C7 O5 Gd2 -169.3(9) . 2_676
C8 C7 O5 Gd2 8.6(12) . 2_676
O7 C8 O6 Gd1 -172.0(7) . .
C7 C8 O6 Gd1 7.8(11) . .
O1 Gd1 O6 C8 72.3(8) . .
O3 Gd1 O6 C8 154.8(6) 2_766 .
O15 Gd1 O6 C8 -11.5(9) . .
O11 Gd1 O6 C8 -144.6(8) 2_666 .
O4 Gd1 O6 C8 -5.6(7) . .
O9 Gd1 O6 C8 148.7(8) 2_666 .
O14 Gd1 O6 C8 -80.2(7) . .
O6 C8 O7 Gd2 177.0(8) . 2_676
C7 C8 O7 Gd2 -2.8(10) . 2_676
O9 C9 O8 Gd2 165.0(6) . .
C10 C9 O8 Gd2 -14.1(8) . .
O2 Gd2 O8 C9 165.3(6) . .
O5 Gd2 O8 C9 -50.9(6) 2_676 .
O13 Gd2 O8 C9 57.5(6) 2_667 .
O7 Gd2 O8 C9 -128.1(6) 2_676 .
O10 Gd2 O8 C9 11.3(5) . .
O12 Gd2 O8 C9 92.3(6) . .
O16 Gd2 O8 C9 -117.7(6) . .
O8 C9 O9 Gd1 -176.8(6) . 2_666
C10 C9 O9 Gd1 2.4(8) . 2_666
O11 C10 O10 Gd2 -176.7(7) . .
C9 C10 O10 Gd2 2.7(8) . .
O2 Gd2 O10 C10 -66.5(8) . .
O5 Gd2 O10 C10 112.2(6) 2_676 .
O13 Gd2 O10 C10 -152.5(6) 2_667 .
O8 Gd2 O10 C10 -6.7(6) . .
O7 Gd2 O10 C10 149.1(5) 2_676 .
O12 Gd2 O10 C10 -83.2(6) . .
O16 Gd2 O10 C10 47.4(6) . .
O10 C10 O11 Gd1 165.1(7) . 2_666
C9 C10 O11 Gd1 -14.3(9) . 2_666
O13 C11 O12 Gd2 176.8(6) . .
C11 C11 O12 Gd2 -4.4(12) 2_667 .
O2 Gd2 O12 C11 111.6(6) . .
O5 Gd2 O12 C11 -50.7(8) 2_676 .
O13 Gd2 O12 C11 4.2(6) 2_667 .
O8 Gd2 O12 C11 -147.8(7) . .
O7 Gd2 O12 C11 54.8(7) 2_676 .
O10 Gd2 O12 C11 -77.0(6) . .
O16 Gd2 O12 C11 172.3(6) . .
O12 C11 O13 Gd2 175.9(6) . 2_667
C11 C11 O13 Gd2 -2.9(11) 2_667 2_667
